data_4080333
loop_
_publ_author_name
'Carmona, Daniel'
'Ferrer, Joaquina'
'Garc\?\'ia, N\'estor'
'Ram\'irez, Paola'
'Lahoz, Fernando J.'
'Garc\?\'ia-Ordu\~na, Pilar'
'Oro, Luis A.'

_publ_section_title
;
 Diastereoselective Synthesis of Chiral Octahedral Iridium(III)
 Phosphano--Oxazoline Complexes
;
_journal_issue 6
_journal_name_full Organometallics
_journal_page_first 1595
_journal_paper_doi 10.1021/om301088x
_journal_volume 32
_journal_year 2013
_chemical_absolute_configuration rmad
_chemical_formula_moiety 'C51 H51 Cl Ir N O P3, F6 Sb, C4 H10 O'
_chemical_formula_sum 'C55 H61 Cl F6 Ir N O2 P3 Sb'
_chemical_formula_weight 1324.37
_chemical_name_systematic
;
 ?
;
_space_group_IT_number 5
_symmetry_cell_setting monoclinic
_symmetry_space_group_name_Hall 'C 2y'
_symmetry_space_group_name_H-M 'C 1 2 1'
_atom_sites_solution_hydrogens geom
_atom_sites_solution_primary direct
_atom_sites_solution_secondary difmap
_audit_creation_method SHELXL-97
_cell_angle_alpha 90.00
_cell_angle_beta 105.6570(10)
_cell_angle_gamma 90.00
_cell_formula_units_Z 4
_cell_length_a 23.9530(10)
_cell_length_b 13.0385(6)
_cell_length_c 17.5487(8)
_cell_measurement_reflns_used 5389
_cell_measurement_temperature 100(2)
_cell_measurement_theta_max 24.69
_cell_measurement_theta_min 2.29
_cell_volume 5277.3(4)
_computing_cell_refinement 'SAINT+ v. 6.45 (Bruker AXS, 2003)'
_computing_data_collection 'SMART v. 5.611 (Bruker AXS, 2000)'
_computing_data_reduction 'SAINT+ v. 6.45 (Bruker AXS, 2003)'
_computing_molecular_graphics 'XP program, SHELXTL v6.12, Bruker2000'
_computing_publication_material 'XCIF program, SHELXTLv6.12, BrukerAXS'
_computing_structure_refinement 'SHELXL-97 (Sheldrick, 2008)'
_computing_structure_solution 'SHELXS-97 (Sheldrick, 1997)'
_diffrn_ambient_temperature 100(2)
_diffrn_detector_area_resol_mean 8.26
_diffrn_measured_fraction_theta_full 0.998
_diffrn_measured_fraction_theta_max 0.935
_diffrn_measurement_device_type 'Bruker SMART APEX CCD system'
_diffrn_measurement_method '\w rotations with narrow frames'
_diffrn_radiation_monochromator graphite
_diffrn_radiation_source 'fine-focus sealed tube'
_diffrn_radiation_type MoK\a
_diffrn_radiation_wavelength 0.71073
_diffrn_reflns_av_R_equivalents 0.0609
_diffrn_reflns_av_sigmaI/netI 0.0877
_diffrn_reflns_limit_h_max 31
_diffrn_reflns_limit_h_min -31
_diffrn_reflns_limit_k_max 17
_diffrn_reflns_limit_k_min -16
_diffrn_reflns_limit_l_max 22
_diffrn_reflns_limit_l_min -22
_diffrn_reflns_number 25294
_diffrn_reflns_theta_full 27.50
_diffrn_reflns_theta_max 28.74
_diffrn_reflns_theta_min 1.77
_diffrn_standards_decay_% 'no decay'
_exptl_absorpt_coefficient_mu 3.236
_exptl_absorpt_correction_T_max 0.80
_exptl_absorpt_correction_T_min 0.46
_exptl_absorpt_correction_type multi-scan
_exptl_absorpt_process_details
; 
 SADABS: Area-Detector Absorption Correction. (1999)  Bruker-AXS 
 within SAINT+ package, v. 6.45.                    
;
_exptl_crystal_colour yellow
_exptl_crystal_density_diffrn 1.667
_exptl_crystal_density_method 'not measured'
_exptl_crystal_description sheet
_exptl_crystal_F_000 2632
_exptl_crystal_size_max 0.110
_exptl_crystal_size_mid 0.073
_exptl_crystal_size_min 0.069
_refine_diff_density_max 4.140
_refine_diff_density_min -2.614
_refine_diff_density_rms 0.229
_refine_ls_abs_structure_details 'Flack H D (1983), Acta Cryst. A39, 876-881'
_refine_ls_abs_structure_Flack -0.009(7)
_refine_ls_extinction_method none
_refine_ls_goodness_of_fit_ref 1.063
_refine_ls_hydrogen_treatment mixed
_refine_ls_matrix_type full
_refine_ls_number_parameters 635
_refine_ls_number_reflns 12221
_refine_ls_number_restraints 7
_refine_ls_restrained_S_all 1.064
_refine_ls_R_factor_all 0.0659
_refine_ls_R_factor_gt 0.0592
_refine_ls_shift/su_max 0.050
_refine_ls_shift/su_mean 0.001
_refine_ls_structure_factor_coef Fsqd
_refine_ls_weighting_details 'calc w=1/[\s^2^(Fo^2^)+(0.0828P)^2^+0.0000P] where P=(Fo^2^+2Fc^2^)/3'
_refine_ls_weighting_scheme calc
_refine_ls_wR_factor_gt 0.1432
_refine_ls_wR_factor_ref 0.1486
_reflns_number_gt 11109
_reflns_number_total 12221
_reflns_threshold_expression >2sigma(I)
_cod_data_source_file om301088x_si_001.cif
_cod_data_source_block cmpnd_13a
_cod_depositor_comments
;
The following automatic conversions were performed:

'_symmetry_cell_setting' value 'Monoclinic' changed to 'monoclinic'
according to /home/saulius/struct/CIF-dictionaries/cif_core.dic
dictionary named 'cif_core.dic' version 2.4.2 from 2011-04-26.

Automatic conversion script
Id: cif_fix_values 1891 2012-01-12 08:04:46Z andrius 
;
_cod_original_sg_symbol_H-M 'C 2'
_cod_database_code 4080333

loop_
_symmetry_equiv_pos_as_xyz
'x, y, z'
'-x, y, -z'
'x+1/2, y+1/2, z'
'-x+1/2, y+1/2, -z'

loop_
_atom_site_label
_atom_site_type_symbol
_atom_site_fract_x
_atom_site_fract_y
_atom_site_fract_z
_atom_site_U_iso_or_equiv
_atom_site_adp_type
_atom_site_occupancy
_atom_site_symmetry_multiplicity
_atom_site_calc_flag
_atom_site_refinement_flags
Ir Ir 0.755749(11) 0.48565(2) 0.711594(15) 0.01762(9) Uani 1 1 d .
H H 0.797(4) 0.446(6) 0.796(5) 0.01(2) Uiso 1 1 d .
Cl Cl 0.72613(10) 0.59366(18) 0.58948(12) 0.0254(4) Uani 1 1 d .
N N 0.7532(3) 0.6228(7) 0.7785(4) 0.0232(16) Uani 1 1 d .
O O 0.7642(3) 0.7191(5) 0.8863(4) 0.0275(14) Uani 1 1 d .
P1 P 0.85177(9) 0.51135(16) 0.70561(12) 0.0197(5) Uani 1 1 d .
P2 P 0.75324(10) 0.3446(2) 0.63329(13) 0.0219(5) Uani 1 1 d .
P3 P 0.67305(10) 0.44852(18) 0.75220(13) 0.0206(5) Uani 1 1 d .
C1 C 0.9056(4) 0.4258(7) 0.7659(5) 0.0212(18) Uani 1 1 d .
C2 C 0.9047(4) 0.4022(8) 0.8441(5) 0.0261(19) Uani 1 1 d .
H2 H 0.8746 0.4281 0.8644 0.031 Uiso 1 1 calc R
C3 C 0.9475(4) 0.3418(8) 0.8908(5) 0.031(2) Uani 1 1 d .
H3 H 0.9468 0.3268 0.9436 0.038 Uiso 1 1 calc R
C4 C 0.9916(4) 0.3024(8) 0.8621(6) 0.034(2) Uani 1 1 d .
H4 H 1.0204 0.2595 0.8946 0.041 Uiso 1 1 calc R
C5 C 0.9936(4) 0.3258(8) 0.7859(6) 0.030(2) Uani 1 1 d .
H5 H 1.0238 0.2992 0.7661 0.036 Uiso 1 1 calc R
C6 C 0.9516(4) 0.3879(8) 0.7388(5) 0.0253(19) Uani 1 1 d .
H6 H 0.9538 0.4052 0.6872 0.030 Uiso 1 1 calc R
C7 C 0.8858(3) 0.6353(7) 0.7372(5) 0.0216(18) Uani 1 1 d .
C8 C 0.9144(4) 0.6515(8) 0.8177(6) 0.033(2) Uani 1 1 d .
H8 H 0.9131 0.6004 0.8557 0.039 Uiso 1 1 calc R
C9 C 0.9441(5) 0.7412(8) 0.8411(7) 0.038(3) Uani 1 1 d .
H9 H 0.9635 0.7514 0.8954 0.045 Uiso 1 1 calc R
C10 C 0.9461(5) 0.8166(9) 0.7869(8) 0.043(3) Uani 1 1 d .
H10 H 0.9668 0.8784 0.8037 0.051 Uiso 1 1 calc R
C11 C 0.9176(5) 0.8021(9) 0.7074(8) 0.040(3) Uani 1 1 d .
H11 H 0.9188 0.8539 0.6699 0.048 Uiso 1 1 calc R
C12 C 0.8875(4) 0.7116(8) 0.6831(6) 0.030(2) Uani 1 1 d .
H12 H 0.8678 0.7020 0.6288 0.036 Uiso 1 1 calc R
C13 C 0.8605(4) 0.5004(8) 0.6059(4) 0.025(2) Uani 1 1 d .
H13A H 0.8357 0.5525 0.5719 0.030 Uiso 1 1 calc R
H13B H 0.9013 0.5164 0.6078 0.030 Uiso 1 1 calc R
C13B C 0.8451(4) 0.3935(8) 0.5672(5) 0.027(2) Uani 1 1 d .
H13C H 0.8579 0.3903 0.5181 0.032 Uiso 1 1 calc R
H13D H 0.8666 0.3402 0.6037 0.032 Uiso 1 1 calc R
C14 C 0.7808(4) 0.3702(8) 0.5474(5) 0.0256(19) Uani 1 1 d .
H14A H 0.7726 0.3099 0.5119 0.031 Uiso 1 1 calc R
H14B H 0.7592 0.4292 0.5180 0.031 Uiso 1 1 calc R
C15 C 0.6811(4) 0.2992(8) 0.5818(5) 0.027(2) Uani 1 1 d .
C16 C 0.6413(4) 0.3719(9) 0.5385(6) 0.033(2) Uani 1 1 d .
H16 H 0.6518 0.4422 0.5394 0.040 Uiso 1 1 calc R
C17 C 0.5872(4) 0.3406(10) 0.4948(6) 0.037(2) Uani 1 1 d .
H17 H 0.5606 0.3893 0.4650 0.044 Uiso 1 1 calc R
C18 C 0.5713(4) 0.2378(11) 0.4942(6) 0.044(3) Uani 1 1 d .
H18 H 0.5338 0.2163 0.4644 0.053 Uiso 1 1 calc R
C19 C 0.6099(4) 0.1678(10) 0.5367(7) 0.039(3) Uani 1 1 d .
H19 H 0.5989 0.0976 0.5352 0.047 Uiso 1 1 calc R
C20 C 0.6650(4) 0.1967(8) 0.5824(6) 0.030(2) Uani 1 1 d .
H20 H 0.6908 0.1476 0.6130 0.036 Uiso 1 1 calc R
C21 C 0.7935(4) 0.2308(8) 0.6758(6) 0.029(2) Uani 1 1 d .
C22 C 0.8189(4) 0.2196(8) 0.7574(6) 0.029(2) Uani 1 1 d .
H22 H 0.8152 0.2739 0.7918 0.035 Uiso 1 1 calc R
C23 C 0.8493(4) 0.1316(8) 0.7899(7) 0.032(2) Uani 1 1 d .
H23 H 0.8648 0.1247 0.8455 0.038 Uiso 1 1 calc R
C24 C 0.8564(5) 0.0553(9) 0.7395(8) 0.041(3) Uani 1 1 d .
H24 H 0.8780 -0.0042 0.7602 0.049 Uiso 1 1 calc R
C25 C 0.8319(5) 0.0643(9) 0.6578(8) 0.043(3) Uani 1 1 d .
H25 H 0.8361 0.0100 0.6236 0.052 Uiso 1 1 calc R
C26 C 0.8019(4) 0.1510(8) 0.6268(6) 0.031(2) Uani 1 1 d .
H26 H 0.7866 0.1570 0.5711 0.037 Uiso 1 1 calc R
C27 C 0.6469(4) 0.3166(7) 0.7461(5) 0.0247(19) Uani 1 1 d .
C28 C 0.5904(4) 0.2904(7) 0.7075(5) 0.0238(18) Uani 1 1 d .
H28 H 0.5639 0.3417 0.6816 0.029 Uiso 1 1 calc R
C29 C 0.5724(4) 0.1894(8) 0.7064(6) 0.029(2) Uani 1 1 d .
H29 H 0.5330 0.1729 0.6820 0.035 Uiso 1 1 calc R
C30 C 0.6110(5) 0.1114(8) 0.7405(6) 0.034(2) Uani 1 1 d .
H30 H 0.5984 0.0420 0.7377 0.041 Uiso 1 1 calc R
C31 C 0.6677(5) 0.1365(9) 0.7784(7) 0.038(3) Uani 1 1 d .
H31 H 0.6946 0.0845 0.8019 0.046 Uiso 1 1 calc R
C32 C 0.6851(4) 0.2387(8) 0.7819(6) 0.027(2) Uani 1 1 d .
H32 H 0.7239 0.2559 0.8092 0.032 Uiso 1 1 calc R
C33 C 0.6064(4) 0.5214(7) 0.7162(5) 0.0208(17) Uani 1 1 d .
C34 C 0.5659(4) 0.5270(8) 0.7599(6) 0.0268(19) Uani 1 1 d .
H34 H 0.5746 0.4988 0.8116 0.032 Uiso 1 1 calc R
C35 C 0.5128(4) 0.5738(7) 0.7279(6) 0.029(2) Uani 1 1 d .
H35 H 0.4843 0.5750 0.7565 0.035 Uiso 1 1 calc R
C36 C 0.5017(4) 0.6185(9) 0.6542(7) 0.038(2) Uani 1 1 d .
H36 H 0.4653 0.6508 0.6322 0.045 Uiso 1 1 calc R
C37 C 0.5424(4) 0.6169(9) 0.6120(6) 0.034(2) Uani 1 1 d .
H37 H 0.5349 0.6503 0.5621 0.041 Uiso 1 1 calc R
C38 C 0.5942(4) 0.5666(8) 0.6425(5) 0.028(2) Uani 1 1 d .
H38 H 0.6217 0.5631 0.6125 0.034 Uiso 1 1 calc R
C39 C 0.6910(4) 0.4716(8) 0.8598(4) 0.024(2) Uani 1 1 d .
C40 C 0.6656(4) 0.4109(9) 0.9062(6) 0.031(2) Uani 1 1 d .
H40 H 0.6409 0.3557 0.8830 0.037 Uiso 1 1 calc R
C41 C 0.6765(5) 0.4311(10) 0.9873(6) 0.039(3) Uani 1 1 d .
H41 H 0.6594 0.3892 1.0191 0.047 Uiso 1 1 calc R
C42 C 0.7116(5) 0.5106(10) 1.0207(6) 0.047(3) Uani 1 1 d .
H42 H 0.7185 0.5233 1.0758 0.056 Uiso 1 1 calc R
C43 C 0.7365(4) 0.5712(9) 0.9774(5) 0.033(2) Uani 1 1 d .
H43 H 0.7599 0.6272 1.0020 0.039 Uiso 1 1 calc R
C44 C 0.7287(4) 0.5536(8) 0.8975(5) 0.0248(19) Uani 1 1 d .
C45 C 0.7505(4) 0.6291(7) 0.8504(5) 0.0238(18) Uani 1 1 d .
C46 C 0.7869(4) 0.7812(8) 0.8322(6) 0.030(2) Uani 1 1 d .
H46A H 0.8298 0.7785 0.8463 0.036 Uiso 1 1 calc R
H46B H 0.7744 0.8536 0.8323 0.036 Uiso 1 1 calc R
C47 C 0.7605(4) 0.7309(7) 0.7525(5) 0.0219(17) Uani 1 1 d .
H47 H 0.7887 0.7324 0.7196 0.026 Uiso 1 1 calc R
C48 C 0.7027(4) 0.7801(7) 0.7070(5) 0.0237(18) Uani 1 1 d .
H48 H 0.6842 0.7329 0.6624 0.028 Uiso 1 1 calc R
C49 C 0.6590(4) 0.7970(8) 0.7555(6) 0.030(2) Uani 1 1 d .
H49A H 0.6511 0.7315 0.7780 0.045 Uiso 1 1 calc R
H49B H 0.6229 0.8246 0.7212 0.045 Uiso 1 1 calc R
H49C H 0.6751 0.8456 0.7984 0.045 Uiso 1 1 calc R
C50 C 0.7160(4) 0.8794(8) 0.6707(6) 0.030(2) Uani 1 1 d .
H50A H 0.7326 0.9288 0.7129 0.045 Uiso 1 1 calc R
H50B H 0.6802 0.9075 0.6359 0.045 Uiso 1 1 calc R
H50C H 0.7439 0.8662 0.6400 0.045 Uiso 1 1 calc R
C60 C 0.8636(7) 0.4230(17) 1.0572(10) 0.080(5) Uani 1 1 d .
H60A H 0.8366 0.4634 1.0791 0.095 Uiso 1 1 calc R
H60B H 0.8948 0.3959 1.1018 0.095 Uiso 1 1 calc R
C61 C 0.8317(7) 0.3354(14) 1.0072(12) 0.080(6) Uani 1 1 d .
H61A H 0.8125 0.3605 0.9539 0.120 Uiso 1 1 calc R
H61B H 0.8025 0.3077 1.0315 0.120 Uiso 1 1 calc R
H61C H 0.8593 0.2813 1.0038 0.120 Uiso 1 1 calc R
C62 C 0.9191(13) 0.5601(15) 1.0547(12) 0.136(12) Uani 1 1 d .
H62A H 0.9202 0.5489 1.1109 0.163 Uiso 1 1 calc R
H62B H 0.9592 0.5513 1.0506 0.163 Uiso 1 1 calc R
C63 C 0.9051(9) 0.6542(16) 1.0387(12) 0.101(8) Uani 1 1 d .
H63A H 0.8920 0.6632 0.9812 0.151 Uiso 1 1 calc R
H63B H 0.9388 0.6980 1.0605 0.151 Uiso 1 1 calc R
H63C H 0.8738 0.6731 1.0622 0.151 Uiso 1 1 calc R
F1 F 0.5233(4) 0.8155(6) 0.4397(6) 0.065(2) Uani 1 1 d .
F2 F 0.4234(3) 0.9172(6) 0.4336(4) 0.0517(19) Uani 1 1 d .
F3 F 0.5183(3) 1.0176(5) 0.4366(3) 0.0346(15) Uani 1 1 d .
F4 F 0.5492(7) 0.6198(13) 0.0012(10) 0.063(4) Uiso 0.50 1 d PD
F5 F 0.4736(6) 0.3780(10) 0.0170(8) 0.042(3) Uiso 0.50 1 d PD
F6 F 0.4852(10) 0.5438(17) 0.0918(12) 0.085(6) Uiso 0.50 1 d PD
F7 F 0.5395(7) 0.4356(12) -0.0678(9) 0.055(4) Uiso 0.50 1 d PD
F8 F 0.4411(10) 0.540(2) -0.0750(14) 0.102(7) Uiso 0.50 1 d PD
F9 F 0.5775(7) 0.4518(13) 0.0766(10) 0.060(4) Uiso 0.50 1 d PD
O60 O 0.8860(5) 0.4816(10) 1.0114(5) 0.080(3) Uani 1 1 d .
Sb1 Sb 0.5000 0.91546(7) 0.5000 0.0295(2) Uani 1 2 d S
Sb2 Sb 0.5000 0.50069(9) 0.0000 0.0576(4) Uani 1 2 d SD

loop_
_atom_site_aniso_label
_atom_site_aniso_U_11
_atom_site_aniso_U_22
_atom_site_aniso_U_33
_atom_site_aniso_U_23
_atom_site_aniso_U_13
_atom_site_aniso_U_12
Ir 0.01372(13) 0.02427(15) 0.01314(12) -0.00176(16) 0.00064(9) 0.00002(16)
Cl 0.0246(10) 0.0327(12) 0.0172(9) 0.0016(8) 0.0030(8) 0.0010(9)
N 0.014(3) 0.030(4) 0.023(4) -0.006(3) 0.001(3) 0.002(3)
O 0.028(3) 0.030(4) 0.019(3) -0.005(3) -0.002(3) -0.001(3)
P1 0.0135(9) 0.0261(13) 0.0176(9) -0.0022(7) 0.0007(7) -0.0015(8)
P2 0.0180(10) 0.0308(13) 0.0153(10) -0.0040(9) 0.0016(9) -0.0026(9)
P3 0.0183(10) 0.0264(11) 0.0161(10) -0.0011(8) 0.0026(8) 0.0028(8)
C1 0.018(4) 0.025(5) 0.018(4) -0.007(3) 0.002(3) -0.010(3)
C2 0.022(4) 0.033(5) 0.022(4) -0.001(4) 0.005(4) 0.002(4)
C3 0.033(5) 0.041(6) 0.017(4) 0.006(4) 0.001(4) -0.004(4)
C4 0.026(5) 0.035(6) 0.034(5) 0.009(4) -0.006(4) 0.005(4)
C5 0.017(4) 0.038(6) 0.031(5) -0.009(4) -0.001(4) 0.005(4)
C6 0.015(4) 0.035(5) 0.022(4) -0.008(4) 0.000(3) -0.003(4)
C7 0.012(4) 0.024(4) 0.028(4) -0.006(3) 0.002(3) -0.005(3)
C8 0.031(5) 0.027(5) 0.032(5) -0.002(4) -0.004(4) 0.003(4)
C9 0.033(6) 0.028(5) 0.046(6) -0.017(5) 0.001(5) 0.000(4)
C10 0.029(5) 0.036(6) 0.062(8) -0.022(6) 0.011(5) -0.013(5)
C11 0.042(6) 0.031(6) 0.055(7) 0.002(5) 0.024(6) -0.001(5)
C12 0.028(5) 0.031(5) 0.035(5) -0.001(4) 0.016(4) -0.002(4)
C13 0.022(4) 0.038(6) 0.014(3) 0.002(4) 0.004(3) -0.002(4)
C13B 0.025(4) 0.043(6) 0.014(4) -0.008(4) 0.009(3) -0.004(4)
C14 0.018(4) 0.036(5) 0.019(4) -0.009(4) 0.000(3) -0.005(4)
C15 0.014(4) 0.046(6) 0.021(4) -0.006(4) 0.006(3) -0.012(4)
C16 0.024(5) 0.047(6) 0.027(5) -0.014(4) 0.003(4) 0.000(4)
C17 0.023(5) 0.056(7) 0.032(5) -0.009(5) 0.007(4) 0.003(5)
C18 0.019(5) 0.082(9) 0.032(5) -0.027(6) 0.007(4) -0.020(5)
C19 0.025(5) 0.055(7) 0.039(6) -0.020(5) 0.013(5) -0.017(5)
C20 0.026(5) 0.042(6) 0.024(4) -0.017(4) 0.009(4) -0.015(4)
C21 0.021(4) 0.029(5) 0.035(5) -0.002(4) 0.003(4) -0.003(4)
C22 0.023(5) 0.037(6) 0.030(5) -0.003(4) 0.013(4) -0.004(4)
C23 0.020(4) 0.034(5) 0.038(5) -0.001(4) 0.000(4) 0.005(4)
C24 0.029(5) 0.032(6) 0.063(8) -0.003(5) 0.015(5) 0.005(5)
C25 0.044(6) 0.030(6) 0.063(8) -0.016(5) 0.027(6) -0.007(5)
C26 0.028(5) 0.030(5) 0.038(5) -0.011(4) 0.013(4) -0.001(4)
C27 0.028(5) 0.024(5) 0.024(4) 0.004(4) 0.011(4) 0.001(4)
C28 0.018(4) 0.030(5) 0.025(4) -0.001(4) 0.008(4) -0.001(4)
C29 0.024(5) 0.035(5) 0.027(5) -0.003(4) 0.003(4) -0.006(4)
C30 0.038(6) 0.028(5) 0.035(5) 0.003(4) 0.007(5) 0.000(4)
C31 0.038(6) 0.036(6) 0.039(6) 0.004(5) 0.009(5) 0.015(5)
C32 0.019(4) 0.033(5) 0.027(5) 0.001(4) 0.004(4) 0.002(4)
C33 0.015(4) 0.024(4) 0.021(4) 0.001(3) 0.001(3) 0.000(3)
C34 0.017(4) 0.032(5) 0.032(5) 0.005(4) 0.008(4) 0.007(4)
C35 0.027(5) 0.028(5) 0.032(5) 0.007(4) 0.011(4) 0.003(4)
C36 0.024(5) 0.040(6) 0.047(6) 0.001(5) 0.006(5) 0.010(4)
C37 0.025(5) 0.044(6) 0.027(5) 0.009(4) -0.003(4) 0.010(4)
C38 0.028(5) 0.034(5) 0.022(4) -0.001(4) 0.004(4) 0.002(4)
C39 0.022(4) 0.038(6) 0.008(3) -0.006(4) -0.003(3) 0.014(4)
C40 0.020(4) 0.045(6) 0.028(5) 0.001(4) 0.006(4) -0.008(4)
C41 0.038(6) 0.058(7) 0.025(5) 0.011(5) 0.014(5) 0.004(5)
C42 0.043(6) 0.071(10) 0.022(4) -0.004(5) 0.001(4) 0.007(6)
C43 0.029(5) 0.050(6) 0.010(4) -0.002(4) -0.009(4) 0.007(5)
C44 0.020(4) 0.040(5) 0.009(4) 0.007(3) -0.005(3) 0.012(4)
C45 0.019(4) 0.024(4) 0.023(4) 0.000(3) -0.003(3) -0.002(3)
C46 0.025(5) 0.030(5) 0.028(5) -0.007(4) -0.004(4) 0.007(4)
C47 0.021(4) 0.019(4) 0.026(4) 0.000(3) 0.009(4) 0.001(3)
C48 0.022(4) 0.026(5) 0.021(4) -0.004(4) 0.001(4) -0.004(4)
C49 0.028(5) 0.033(6) 0.022(5) -0.005(4) -0.005(4) 0.002(4)
C50 0.023(4) 0.037(5) 0.026(5) 0.006(4) 0.001(4) 0.002(4)
C60 0.057(9) 0.127(16) 0.057(9) 0.010(10) 0.021(8) 0.038(10)
C61 0.055(9) 0.078(12) 0.124(16) 0.054(12) 0.051(10) 0.018(9)
C62 0.21(3) 0.069(13) 0.071(12) -0.028(10) -0.054(15) 0.039(16)
C63 0.083(13) 0.094(15) 0.085(13) 0.015(11) -0.046(11) -0.017(11)
F1 0.090(6) 0.031(4) 0.101(7) -0.025(4) 0.071(5) -0.015(4)
F2 0.028(3) 0.080(5) 0.046(4) -0.019(4) 0.009(3) -0.029(3)
F3 0.029(3) 0.042(4) 0.033(3) 0.000(2) 0.008(2) -0.010(2)
O60 0.130(9) 0.073(7) 0.033(4) 0.006(6) 0.016(5) -0.002(9)
Sb1 0.0294(5) 0.0273(5) 0.0373(5) 0.000 0.0180(4) 0.000
Sb2 0.1185(11) 0.0268(7) 0.0408(5) 0.000 0.0442(7) 0.000

loop_
_atom_type_symbol
_atom_type_description
_atom_type_scat_dispersion_real
_atom_type_scat_dispersion_imag
_atom_type_scat_source
C C 0.0033 0.0016 'International Tables Vol C Tables 4.2.6.8 and 6.1.1.4'
H H 0.0000 0.0000 'International Tables Vol C Tables 4.2.6.8 and 6.1.1.4'
Cl Cl 0.1484 0.1585 'International Tables Vol C Tables 4.2.6.8 and 6.1.1.4'
F F 0.0171 0.0103 'International Tables Vol C Tables 4.2.6.8 and 6.1.1.4'
Ir Ir -1.4442 7.9887 'International Tables Vol C Tables 4.2.6.8 and 6.1.1.4'
N N 0.0061 0.0033 'International Tables Vol C Tables 4.2.6.8 and 6.1.1.4'
O O 0.0106 0.0060 'International Tables Vol C Tables 4.2.6.8 and 6.1.1.4'
P P 0.1023 0.0942 'International Tables Vol C Tables 4.2.6.8 and 6.1.1.4'
Sb Sb -0.5866 1.5461 'International Tables Vol C Tables 4.2.6.8 and 6.1.1.4'

loop_
_geom_angle_atom_site_label_1
_geom_angle_atom_site_label_2
_geom_angle_atom_site_label_3
_geom_angle
_geom_angle_site_symmetry_1
_geom_angle_site_symmetry_3
N Ir P2 175.9(2) . .
N Ir P3 81.6(2) . .
P2 Ir P3 97.47(8) . .
N Ir P1 94.5(2) . .
P2 Ir P1 87.44(8) . .
P3 Ir P1 164.72(7) . .
N Ir Cl 87.5(2) . .
P2 Ir Cl 89.01(8) . .
P3 Ir Cl 108.12(8) . .
P1 Ir Cl 86.35(7) . .
N Ir H 82(3) . .
P2 Ir H 102(3) . .
P3 Ir H 90(3) . .
P1 Ir H 75(3) . .
Cl Ir H 157(3) . .
C45 N C47 106.2(7) . .
C45 N Ir 127.4(7) . .
C47 N Ir 126.1(6) . .
C45 O C46 105.6(7) . .
C1 P1 C13 105.3(4) . .
C1 P1 C7 100.2(4) . .
C13 P1 C7 101.7(4) . .
C1 P1 Ir 115.8(3) . .
C13 P1 Ir 113.5(3) . .
C7 P1 Ir 118.3(3) . .
C21 P2 C15 105.4(5) . .
C21 P2 C14 102.6(5) . .
C15 P2 C14 99.0(4) . .
C21 P2 Ir 119.0(3) . .
C15 P2 Ir 115.3(3) . .
C14 P2 Ir 113.0(3) . .
C33 P3 C27 102.6(4) . .
C33 P3 C39 102.2(4) . .
C27 P3 C39 101.3(5) . .
C33 P3 Ir 121.6(3) . .
C27 P3 Ir 119.0(3) . .
C39 P3 Ir 107.2(3) . .
C6 C1 C2 118.1(8) . .
C6 C1 P1 121.2(7) . .
C2 C1 P1 120.4(7) . .
C3 C2 C1 120.1(9) . .
C3 C2 H2 120.0 . .
C1 C2 H2 120.0 . .
C2 C3 C4 120.9(9) . .
C2 C3 H3 119.6 . .
C4 C3 H3 119.6 . .
C3 C4 C5 119.9(9) . .
C3 C4 H4 120.0 . .
C5 C4 H4 120.0 . .
C6 C5 C4 119.8(9) . .
C6 C5 H5 120.1 . .
C4 C5 H5 120.1 . .
C5 C6 C1 121.2(9) . .
C5 C6 H6 119.4 . .
C1 C6 H6 119.4 . .
C12 C7 C8 119.0(9) . .
C12 C7 P1 121.4(7) . .
C8 C7 P1 119.5(7) . .
C9 C8 C7 120.0(10) . .
C9 C8 H8 120.0 . .
C7 C8 H8 120.0 . .
C8 C9 C10 120.8(10) . .
C8 C9 H9 119.6 . .
C10 C9 H9 119.6 . .
C9 C10 C11 119.8(10) . .
C9 C10 H10 120.1 . .
C11 C10 H10 120.1 . .
C10 C11 C12 119.9(11) . .
C10 C11 H11 120.1 . .
C12 C11 H11 120.1 . .
C7 C12 C11 120.5(10) . .
C7 C12 H12 119.7 . .
C11 C12 H12 119.7 . .
C13B C13 P1 114.5(6) . .
C13B C13 H13A 108.6 . .
P1 C13 H13A 108.6 . .
C13B C13 H13B 108.6 . .
P1 C13 H13B 108.6 . .
H13A C13 H13B 107.6 . .
C14 C13B C13 112.7(8) . .
C14 C13B H13C 109.0 . .
C13 C13B H13C 109.0 . .
C14 C13B H13D 109.0 . .
C13 C13B H13D 109.0 . .
H13C C13B H13D 107.8 . .
C13B C14 P2 114.7(6) . .
C13B C14 H14A 108.6 . .
P2 C14 H14A 108.6 . .
C13B C14 H14B 108.6 . .
P2 C14 H14B 108.6 . .
H14A C14 H14B 107.6 . .
C20 C15 C16 120.1(9) . .
C20 C15 P2 122.4(8) . .
C16 C15 P2 117.5(8) . .
C17 C16 C15 119.8(11) . .
C17 C16 H16 120.1 . .
C15 C16 H16 120.1 . .
C16 C17 C18 120.2(11) . .
C16 C17 H17 119.9 . .
C18 C17 H17 119.9 . .
C19 C18 C17 119.7(9) . .
C19 C18 H18 120.2 . .
C17 C18 H18 120.2 . .
C18 C19 C20 121.8(11) . .
C18 C19 H19 119.1 . .
C20 C19 H19 119.1 . .
C15 C20 C19 118.4(11) . .
C15 C20 H20 120.8 . .
C19 C20 H20 120.8 . .
C26 C21 C22 117.0(10) . .
C26 C21 P2 120.3(8) . .
C22 C21 P2 122.7(8) . .
C23 C22 C21 122.5(10) . .
C23 C22 H22 118.7 . .
C21 C22 H22 118.7 . .
C24 C23 C22 118.3(10) . .
C24 C23 H23 120.9 . .
C22 C23 H23 120.9 . .
C23 C24 C25 120.7(11) . .
C23 C24 H24 119.6 . .
C25 C24 H24 119.6 . .
C26 C25 C24 120.3(10) . .
C26 C25 H25 119.9 . .
C24 C25 H25 119.8 . .
C25 C26 C21 121.1(11) . .
C25 C26 H26 119.4 . .
C21 C26 H26 119.4 . .
C28 C27 C32 118.4(9) . .
C28 C27 P3 122.5(7) . .
C32 C27 P3 119.1(7) . .
C29 C28 C27 120.2(9) . .
C29 C28 H28 119.9 . .
C27 C28 H28 119.9 . .
C28 C29 C30 121.3(9) . .
C28 C29 H29 119.3 . .
C30 C29 H29 119.3 . .
C31 C30 C29 119.0(10) . .
C31 C30 H30 120.5 . .
C29 C30 H30 120.5 . .
C30 C31 C32 119.6(10) . .
C30 C31 H31 120.2 . .
C32 C31 H31 120.2 . .
C31 C32 C27 121.5(9) . .
C31 C32 H32 119.2 . .
C27 C32 H32 119.2 . .
C38 C33 C34 119.4(8) . .
C38 C33 P3 119.7(7) . .
C34 C33 P3 120.9(7) . .
C35 C34 C33 120.1(9) . .
C35 C34 H34 120.0 . .
C33 C34 H34 120.0 . .
C36 C35 C34 119.3(9) . .
C36 C35 H35 120.3 . .
C34 C35 H35 120.3 . .
C37 C36 C35 120.9(9) . .
C37 C36 H36 119.5 . .
C35 C36 H36 119.5 . .
C36 C37 C38 119.5(9) . .
C36 C37 H37 120.2 . .
C38 C37 H37 120.2 . .
C33 C38 C37 120.7(9) . .
C33 C38 H38 119.7 . .
C37 C38 H38 119.7 . .
C40 C39 C44 118.2(7) . .
C40 C39 P3 119.3(8) . .
C44 C39 P3 122.5(7) . .
C39 C40 C41 119.8(10) . .
C39 C40 H40 120.1 . .
C41 C40 H40 120.1 . .
C42 C41 C40 120.4(10) . .
C42 C41 H41 119.8 . .
C40 C41 H41 119.8 . .
C43 C42 C41 121.3(10) . .
C43 C42 H42 119.4 . .
C41 C42 H42 119.4 . .
C42 C43 C44 121.1(11) . .
C42 C43 H43 119.4 . .
C44 C43 H43 119.4 . .
C43 C44 C39 119.1(9) . .
C43 C44 C45 119.2(9) . .
C39 C44 C45 120.8(7) . .
N C45 O 116.8(8) . .
N C45 C44 129.0(9) . .
O C45 C44 113.8(8) . .
O C46 C47 102.9(8) . .
O C46 H46A 111.2 . .
C47 C46 H46A 111.2 . .
O C46 H46B 111.2 . .
C47 C46 H46B 111.2 . .
H46A C46 H46B 109.1 . .
N C47 C46 100.3(7) . .
N C47 C48 112.7(7) . .
C46 C47 C48 113.0(7) . .
N C47 H47 110.2 . .
C46 C47 H47 110.2 . .
C48 C47 H47 110.2 . .
C50 C48 C49 111.3(8) . .
C50 C48 C47 108.2(7) . .
C49 C48 C47 115.1(8) . .
C50 C48 H48 107.3 . .
C49 C48 H48 107.3 . .
C47 C48 H48 107.3 . .
C48 C49 H49A 109.5 . .
C48 C49 H49B 109.5 . .
H49A C49 H49B 109.5 . .
C48 C49 H49C 109.5 . .
H49A C49 H49C 109.5 . .
H49B C49 H49C 109.5 . .
C48 C50 H50A 109.5 . .
C48 C50 H50B 109.5 . .
H50A C50 H50B 109.5 . .
C48 C50 H50C 109.5 . .
H50A C50 H50C 109.5 . .
H50B C50 H50C 109.5 . .
O60 C60 C61 107.9(14) . .
O60 C60 H60A 110.1 . .
C61 C60 H60A 110.1 . .
O60 C60 H60B 110.1 . .
C61 C60 H60B 110.1 . .
H60A C60 H60B 108.4 . .
C60 C61 H61A 109.5 . .
C60 C61 H61B 109.5 . .
H61A C61 H61B 109.5 . .
C60 C61 H61C 109.5 . .
H61A C61 H61C 109.5 . .
H61B C61 H61C 109.5 . .
C63 C62 O60 120.6(19) . .
C63 C62 H62A 107.2 . .
O60 C62 H62A 107.2 . .
C63 C62 H62B 107.2 . .
O60 C62 H62B 107.2 . .
H62A C62 H62B 106.8 . .
C62 C63 H63A 109.5 . .
C62 C63 H63B 109.5 . .
H63A C63 H63B 109.5 . .
C62 C63 H63C 109.5 . .
H63A C63 H63C 109.5 . .
H63B C63 H63C 109.5 . .
F8 F4 Sb2 56.9(10) 2_655 .
F7 F5 F5 131.1(12) 2_655 2_655
F7 F5 Sb2 75.5(10) 2_655 .
F5 F5 Sb2 64.3(4) 2_655 .
F7 F6 Sb2 68.2(10) 2_655 .
F5 F7 F6 125.8(15) 2_655 2_655
F5 F7 Sb2 64.4(9) 2_655 .
F6 F7 Sb2 63.0(9) 2_655 .
F9 F8 F4 126(2) 2_655 2_655
F9 F8 Sb2 87.6(16) 2_655 .
F4 F8 Sb2 70.7(11) 2_655 .
F8 F9 Sb2 56.2(13) 2_655 .
C60 O60 C62 110.9(16) . .
F1 Sb1 F1 90.8(5) . 2_656
F1 Sb1 F3 90.4(3) . .
F1 Sb1 F3 176.3(4) 2_656 .
F1 Sb1 F3 176.3(4) . 2_656
F1 Sb1 F3 90.4(3) 2_656 2_656
F3 Sb1 F3 88.7(4) . 2_656
F1 Sb1 F2 92.7(4) . .
F1 Sb1 F2 88.3(4) 2_656 .
F3 Sb1 F2 88.2(3) . .
F3 Sb1 F2 90.8(3) 2_656 .
F1 Sb1 F2 88.3(4) . 2_656
F1 Sb1 F2 92.7(4) 2_656 2_656
F3 Sb1 F2 90.8(3) . 2_656
F3 Sb1 F2 88.2(3) 2_656 2_656
F2 Sb1 F2 178.6(5) . 2_656
F8 Sb2 F8 145.7(17) 2_655 .
F8 Sb2 F5 97.9(10) 2_655 2_655
F8 Sb2 F5 113.1(9) . 2_655
F8 Sb2 F5 113.1(9) 2_655 .
F8 Sb2 F5 97.9(10) . .
F5 Sb2 F5 51.3(9) 2_655 .
F8 Sb2 F6 105.6(11) 2_655 2_655
F8 Sb2 F6 63.3(11) . 2_655
F5 Sb2 F6 88.1(8) 2_655 2_655
F5 Sb2 F6 126.0(8) . 2_655
F8 Sb2 F6 63.3(11) 2_655 .
F8 Sb2 F6 105.6(11) . .
F5 Sb2 F6 126.0(8) 2_655 .
F5 Sb2 F6 88.1(8) . .
F6 Sb2 F6 144.2(14) 2_655 .
F8 Sb2 F7 99.5(9) 2_655 .
F8 Sb2 F7 95.5(9) . .
F5 Sb2 F7 40.1(6) 2_655 .
F5 Sb2 F7 87.9(7) . .
F6 Sb2 F7 48.8(8) 2_655 .
F6 Sb2 F7 158.8(8) . .
F8 Sb2 F7 95.5(9) 2_655 2_655
F8 Sb2 F7 99.5(9) . 2_655
F5 Sb2 F7 87.9(7) 2_655 2_655
F5 Sb2 F7 40.1(6) . 2_655
F6 Sb2 F7 158.8(8) 2_655 2_655
F6 Sb2 F7 48.8(8) . 2_655
F7 Sb2 F7 127.2(10) . 2_655
F8 Sb2 F4 52.3(10) 2_655 .
F8 Sb2 F4 98.1(10) . .
F5 Sb2 F4 118.6(6) 2_655 .
F5 Sb2 F4 163.7(7) . .
F6 Sb2 F4 60.2(9) 2_655 .
F6 Sb2 F4 90.3(8) . .
F7 Sb2 F4 87.8(7) . .
F7 Sb2 F4 138.5(7) 2_655 .
F8 Sb2 F4 98.1(10) 2_655 2_655
F8 Sb2 F4 52.3(10) . 2_655
F5 Sb2 F4 163.7(7) 2_655 2_655
F5 Sb2 F4 118.6(6) . 2_655
F6 Sb2 F4 90.3(8) 2_655 2_655
F6 Sb2 F4 60.2(9) . 2_655
F7 Sb2 F4 138.5(7) . 2_655
F7 Sb2 F4 87.8(7) 2_655 2_655
F4 Sb2 F4 74.1(10) . 2_655
F8 Sb2 F9 171.1(10) 2_655 2_655
F8 Sb2 F9 36.2(9) . 2_655
F5 Sb2 F9 84.9(6) 2_655 2_655
F5 Sb2 F9 62.3(6) . 2_655
F6 Sb2 F9 82.8(8) 2_655 2_655
F6 Sb2 F9 108.3(8) . 2_655
F7 Sb2 F9 88.1(7) . 2_655
F7 Sb2 F9 76.1(7) 2_655 2_655
F4 Sb2 F9 133.2(7) . 2_655
F4 Sb2 F9 78.8(7) 2_655 2_655
F8 Sb2 F9 36.2(9) 2_655 .
F8 Sb2 F9 171.1(10) . .
F5 Sb2 F9 62.3(6) 2_655 .
F5 Sb2 F9 84.9(6) . .
F6 Sb2 F9 108.3(8) 2_655 .
F6 Sb2 F9 82.8(8) . .
F7 Sb2 F9 76.1(7) . .
F7 Sb2 F9 88.1(7) 2_655 .
F4 Sb2 F9 78.8(7) . .
F4 Sb2 F9 133.2(7) 2_655 .
F9 Sb2 F9 144.2(9) 2_655 .

loop_
_geom_bond_atom_site_label_1
_geom_bond_atom_site_label_2
_geom_bond_distance
_geom_bond_site_symmetry_2
Ir N 2.149(8) .
Ir P2 2.287(2) .
Ir P3 2.330(2) .
Ir P1 2.354(2) .
Ir Cl 2.502(2) .
Ir H 1.63(9) .
N C45 1.283(12) .
N C47 1.507(12) .
O C45 1.330(11) .
O C46 1.461(13) .
P1 C1 1.814(9) .
P1 C13 1.823(8) .
P1 C7 1.828(9) .
P2 C21 1.816(10) .
P2 C15 1.820(9) .
P2 C14 1.831(10) .
P3 C33 1.818(9) .
P3 C27 1.823(10) .
P3 C39 1.844(8) .
C1 C6 1.402(13) .
C1 C2 1.411(12) .
C2 C3 1.375(13) .
C2 H2 0.9500 .
C3 C4 1.386(15) .
C3 H3 0.9500 .
C4 C5 1.385(15) .
C4 H4 0.9500 .
C5 C6 1.379(13) .
C5 H5 0.9500 .
C6 H6 0.9500 .
C7 C12 1.383(14) .
C7 C8 1.410(13) .
C8 C9 1.373(14) .
C8 H8 0.9500 .
C9 C10 1.379(18) .
C9 H9 0.9500 .
C10 C11 1.389(17) .
C10 H10 0.9500 .
C11 C12 1.390(15) .
C11 H11 0.9500 .
C12 H12 0.9500 .
C13 C13B 1.551(14) .
C13 H13A 0.9900 .
C13 H13B 0.9900 .
C13B C14 1.517(12) .
C13B H13C 0.9900 .
C13B H13D 0.9900 .
C14 H14A 0.9900 .
C14 H14B 0.9900 .
C15 C20 1.390(14) .
C15 C16 1.412(15) .
C16 C17 1.377(14) .
C16 H16 0.9500 .
C17 C18 1.394(18) .
C17 H17 0.9500 .
C18 C19 1.368(19) .
C18 H18 0.9500 .
C19 C20 1.399(13) .
C19 H19 0.9500 .
C20 H20 0.9500 .
C21 C26 1.400(14) .
C21 C22 1.404(14) .
C22 C23 1.396(14) .
C22 H22 0.9500 .
C23 C24 1.371(16) .
C23 H23 0.9500 .
C24 C25 1.399(18) .
C24 H24 0.9500 .
C25 C26 1.371(16) .
C25 H25 0.9500 .
C26 H26 0.9500 .
C27 C28 1.384(13) .
C27 C32 1.398(13) .
C28 C29 1.383(14) .
C28 H28 0.9500 .
C29 C30 1.396(15) .
C29 H29 0.9500 .
C30 C31 1.380(16) .
C30 H30 0.9500 .
C31 C32 1.393(15) .
C31 H31 0.9500 .
C32 H32 0.9500 .
C33 C38 1.377(12) .
C33 C34 1.393(12) .
C34 C35 1.386(13) .
C34 H34 0.9500 .
C35 C36 1.377(15) .
C35 H35 0.9500 .
C36 C37 1.376(15) .
C36 H36 0.9500 .
C37 C38 1.377(13) .
C37 H37 0.9500 .
C38 H38 0.9500 .
C39 C40 1.389(14) .
C39 C44 1.439(14) .
C40 C41 1.400(14) .
C40 H40 0.9500 .
C41 C42 1.362(17) .
C41 H41 0.9500 .
C42 C43 1.344(16) .
C42 H42 0.9500 .
C43 C44 1.382(11) .
C43 H43 0.9500 .
C44 C45 1.469(13) .
C46 C47 1.520(13) .
C46 H46A 0.9900 .
C46 H46B 0.9900 .
C47 C48 1.539(12) .
C47 H47 1.0000 .
C48 C50 1.514(14) .
C48 C49 1.534(14) .
C48 H48 1.0000 .
C49 H49A 0.9800 .
C49 H49B 0.9800 .
C49 H49C 0.9800 .
C50 H50A 0.9800 .
C50 H50B 0.9800 .
C50 H50C 0.9800 .
C60 O60 1.32(2) .
C60 C61 1.52(3) .
C60 H60A 0.9900 .
C60 H60B 0.9900 .
C61 H61A 0.9800 .
C61 H61B 0.9800 .
C61 H61C 0.9800 .
C62 C63 1.28(3) .
C62 O60 1.39(2) .
C62 H62A 0.9900 .
C62 H62B 0.9900 .
C63 H63A 0.9800 .
C63 H63B 0.9800 .
C63 H63C 0.9800 .
F1 Sb1 1.856(7) .
F2 Sb1 1.889(6) .
F3 Sb1 1.862(6) .
F4 F8 1.63(3) 2_655
F4 Sb2 1.946(16) .
F5 F7 1.268(19) 2_655
F5 F5 1.54(3) 2_655
F5 Sb2 1.775(13) .
F6 F7 1.54(2) 2_655
F6 Sb2 1.829(19) .
F7 F5 1.268(19) 2_655
F7 F6 1.54(2) 2_655
F7 Sb2 1.907(15) .
F8 F9 1.23(3) 2_655
F8 F4 1.63(3) 2_655
F8 Sb2 1.73(2) .
F9 F8 1.23(3) 2_655
F9 Sb2 2.077(16) .
Sb1 F1 1.856(7) 2_656
Sb1 F3 1.862(6) 2_656
Sb1 F2 1.889(6) 2_656
Sb2 F8 1.73(2) 2_655
Sb2 F5 1.775(13) 2_655
Sb2 F6 1.829(19) 2_655
Sb2 F7 1.907(15) 2_655
Sb2 F4 1.946(16) 2_655
Sb2 F9 2.077(16) 2_655
